data_2214202
loop_
_publ_author_name
'Min Hong'
'Chao Teng'
'Jin Zhu'

_publ_section_title
;
 4,5-Diaza-9,9'-spirobifluorene
;
_journal_coeditor_code GK2087
_journal_issue 7
_journal_name_full 'Acta Crystallographica Section E'
_journal_page_first o3304
_journal_page_last o3304
_journal_paper_doi 10.1107/S1600536807029820
_journal_volume 63
_journal_year 2007
_chemical_formula_iupac 'C23 H14 N2'
_chemical_formula_moiety 'C23 H14 N2'
_chemical_formula_sum 'C23 H14 N2'
_chemical_formula_weight 318.36
_chemical_name_systematic
;
4,5-Diaza-9,9'-spirobifluorene
;
_space_group_IT_number 19
_symmetry_cell_setting orthorhombic
_symmetry_space_group_name_Hall 'P 2ac 2ab'
_symmetry_space_group_name_H-M 'P 21 21 21'
_atom_sites_solution_hydrogens geom
_atom_sites_solution_primary direct
_atom_sites_solution_secondary difmap
_audit_creation_method SHELXL-97
_cell_angle_alpha 90.00
_cell_angle_beta 90.00
_cell_angle_gamma 90.00
_cell_formula_units_Z 4
_cell_length_a 10.951(2)
_cell_length_b 11.885(2)
_cell_length_c 12.916(2)
_cell_measurement_reflns_used 1494
_cell_measurement_temperature 298(2)
_cell_measurement_theta_max 18.228
_cell_measurement_theta_min 2.329
_cell_volume 1681.1(5)
_computing_cell_refinement 'SAINT (Bruker, 2000)'
_computing_data_collection 'APEX2 (Bruker, 2000)'
_computing_data_reduction SAINT
_computing_molecular_graphics 'SHELXTL (Bruker, 1997)'
_computing_publication_material SHELXTL
_computing_structure_refinement 'SHELXL97 (Sheldrick, 1997)'
_computing_structure_solution 'SHELXS97 (Sheldrick, 1997)'
_diffrn_ambient_temperature 298(2)
_diffrn_measured_fraction_theta_full 0.998
_diffrn_measured_fraction_theta_max 0.998
_diffrn_measurement_device_type 'Bruker APEXII CCD'
_diffrn_measurement_method '\p and \w'
_diffrn_radiation_monochromator graphite
_diffrn_radiation_source 'fine-focus sealed tube'
_diffrn_radiation_type MoK\a
_diffrn_radiation_wavelength 0.71073
_diffrn_reflns_av_R_equivalents 0.1288
_diffrn_reflns_av_sigmaI/netI 0.0758
_diffrn_reflns_limit_h_max 13
_diffrn_reflns_limit_h_min -13
_diffrn_reflns_limit_k_max 13
_diffrn_reflns_limit_k_min -14
_diffrn_reflns_limit_l_max 15
_diffrn_reflns_limit_l_min -14
_diffrn_reflns_number 9237
_diffrn_reflns_theta_full 26.00
_diffrn_reflns_theta_max 26.00
_diffrn_reflns_theta_min 2.33
_exptl_absorpt_coefficient_mu 0.074
_exptl_absorpt_correction_T_max 0.9819
_exptl_absorpt_correction_T_min 0.9739
_exptl_absorpt_correction_type multi-scan
_exptl_absorpt_process_details '(SADABS; Bruker, 2000)'
_exptl_crystal_colour orange
_exptl_crystal_density_diffrn 1.258
_exptl_crystal_density_method 'not measured'
_exptl_crystal_description acicular
_exptl_crystal_F_000 664
_exptl_crystal_size_max 0.33
_exptl_crystal_size_mid 0.15
_exptl_crystal_size_min 0.11
_refine_diff_density_max 0.143
_refine_diff_density_min -0.146
_refine_ls_extinction_coef 0.0065(8)
_refine_ls_extinction_method SHELXL97
_refine_ls_goodness_of_fit_ref 1.000
_refine_ls_hydrogen_treatment constr
_refine_ls_matrix_type full
_refine_ls_number_parameters 227
_refine_ls_number_reflns 1889
_refine_ls_number_restraints 0
_refine_ls_restrained_S_all 1.000
_refine_ls_R_factor_all 0.0706
_refine_ls_R_factor_gt 0.0429
_refine_ls_shift/su_max 0.000
_refine_ls_shift/su_mean 0.000
_refine_ls_structure_factor_coef Fsqd
_refine_ls_weighting_details 'calc w=1/[\s^2^(Fo^2^)+(0.0138P)^2^] where P=(Fo^2^+2Fc^2^)/3'
_refine_ls_weighting_scheme calc
_refine_ls_wR_factor_gt 0.0870
_refine_ls_wR_factor_ref 0.0941
_reflns_number_gt 1193
_reflns_number_total 1889
_reflns_threshold_expression I>2\s(I)
_cod_data_source_file gk2087.cif
_cod_data_source_block I
_cod_database_code 2214202
_cod_database_fobs_code 2214202

loop_
_symmetry_equiv_pos_as_xyz
'x, y, z'
'-x+1/2, -y, z+1/2'
'-x, y+1/2, -z+1/2'
'x+1/2, -y+1/2, -z'

loop_
_atom_site_type_symbol
_atom_site_label
_atom_site_fract_x
_atom_site_fract_y
_atom_site_fract_z
_atom_site_U_iso_or_equiv
_atom_site_adp_type
_atom_site_calc_flag
_atom_site_refinement_flags
_atom_site_occupancy
C C19 0.0854(2) 0.3926(2) 0.34109(19) 0.0457(7) Uani d . 1
C C13 0.2359(3) 0.2578(2) 0.3985(2) 0.0511(7) Uani d . 1
C C18 0.1646(3) 0.4480(2) 0.4176(2) 0.0502(7) Uani d . 1
N N1 -0.0086(2) 0.43886(19) 0.29213(18) 0.0584(7) Uani d . 1
C C14 0.2477(3) 0.3696(2) 0.45536(19) 0.0497(7) Uani d . 1
C C20 0.1250(2) 0.2819(2) 0.3303(2) 0.0439(7) Uani d . 1
C C1 0.4017(3) 0.1281(2) 0.3718(2) 0.0512(7) Uani d . 1
N N2 0.1586(3) 0.55576(18) 0.44783(18) 0.0655(7) Uani d . 1
C C7 0.3194(3) 0.0803(2) 0.4506(2) 0.0503(7) Uani d . 1
C C21 0.0614(3) 0.2127(2) 0.2634(2) 0.0568(8) Uani d . 1
H H21 0.0843 0.1382 0.2535 0.068 Uiso calc R 1
C C23 -0.0681(3) 0.3685(3) 0.2293(2) 0.0693(9) Uani d . 1
H H23 -0.1360 0.3964 0.1945 0.083 Uiso calc R 1
C C12 0.2240(3) 0.1545(2) 0.4675(2) 0.0507(7) Uani d . 1
C C6 0.3520(2) 0.2299(2) 0.3381(2) 0.0484(7) Uani d . 1
C C5 0.4091(3) 0.2924(2) 0.2624(2) 0.0615(8) Uani d . 1
H H5 0.3762 0.3604 0.2402 0.074 Uiso calc R 1
C C11 0.1342(3) 0.1312(3) 0.5388(2) 0.0698(9) Uani d . 1
H H11 0.0716 0.1822 0.5516 0.084 Uiso calc R 1
C C2 0.5094(3) 0.0908(3) 0.3308(2) 0.0637(8) Uani d . 1
H H2 0.5433 0.0235 0.3538 0.076 Uiso calc R 1
C C8 0.3257(3) -0.0206(3) 0.5047(2) 0.0683(9) Uani d . 1
H H8 0.3905 -0.0701 0.4950 0.082 Uiso calc R 1
C C3 0.5682(3) 0.1531(3) 0.2553(3) 0.0770(10) Uani d . 1
H H3 0.6422 0.1286 0.2281 0.092 Uiso calc R 1
C C4 0.5160(3) 0.2522(3) 0.2204(2) 0.0753(10) Uani d . 1
H H4 0.5539 0.2922 0.1675 0.090 Uiso calc R 1
C C22 -0.0367(3) 0.2578(3) 0.2120(2) 0.0670(9) Uani d . 1
H H22 -0.0816 0.2141 0.1660 0.080 Uiso calc R 1
C C16 0.3234(3) 0.5119(4) 0.5654(3) 0.0847(11) Uani d . 1
H H16 0.3755 0.5373 0.6172 0.102 Uiso calc R 1
C C15 0.3284(3) 0.4009(3) 0.5330(2) 0.0720(10) Uani d . 1
H H15 0.3831 0.3499 0.5619 0.086 Uiso calc R 1
C C9 0.2333(4) -0.0450(3) 0.5731(3) 0.0780(10) Uani d . 1
H H9 0.2341 -0.1135 0.6080 0.094 Uiso calc R 1
C C17 0.2412(4) 0.5841(3) 0.5208(3) 0.0813(11) Uani d . 1
H H17 0.2426 0.6587 0.5426 0.098 Uiso calc R 1
C C10 0.1400(3) 0.0290(3) 0.5910(3) 0.0854(11) Uani d . 1
H H10 0.0796 0.0108 0.6388 0.103 Uiso calc R 1

loop_
_atom_site_aniso_label
_atom_site_aniso_U_11
_atom_site_aniso_U_22
_atom_site_aniso_U_33
_atom_site_aniso_U_12
_atom_site_aniso_U_13
_atom_site_aniso_U_23
C19 0.0524(18) 0.0429(15) 0.0418(15) -0.0013(14) -0.0013(14) 0.0024(13)
C13 0.0577(19) 0.0476(16) 0.0479(15) 0.0030(15) 0.0013(14) 0.0026(13)
C18 0.0657(19) 0.0399(16) 0.0449(16) -0.0034(15) 0.0033(15) -0.0002(13)
N1 0.0609(16) 0.0585(15) 0.0559(15) 0.0055(14) -0.0094(13) 0.0028(13)
C14 0.0534(18) 0.0533(17) 0.0424(15) -0.0057(15) 0.0029(15) 0.0000(14)
C20 0.0503(17) 0.0414(15) 0.0401(15) -0.0017(14) 0.0011(13) 0.0020(13)
C1 0.0517(19) 0.0525(17) 0.0493(17) -0.0007(16) -0.0028(14) -0.0063(14)
N2 0.092(2) 0.0435(15) 0.0608(16) -0.0072(14) 0.0032(15) -0.0102(13)
C7 0.0590(19) 0.0438(15) 0.0480(17) 0.0017(15) -0.0049(14) 0.0020(14)
C21 0.065(2) 0.0498(16) 0.0561(18) -0.0119(17) 0.0016(17) -0.0073(15)
C23 0.059(2) 0.080(2) 0.069(2) -0.002(2) -0.0152(18) 0.0069(19)
C12 0.0546(19) 0.0518(17) 0.0456(16) 0.0004(15) 0.0007(14) 0.0031(14)
C6 0.0520(17) 0.0505(16) 0.0428(15) -0.0006(15) -0.0014(14) -0.0006(14)
C5 0.064(2) 0.0649(19) 0.0551(19) -0.0057(17) 0.0036(17) 0.0100(16)
C11 0.077(2) 0.071(2) 0.060(2) -0.0001(18) 0.0120(18) 0.0108(18)
C2 0.064(2) 0.0612(19) 0.066(2) 0.0088(18) 0.0038(18) -0.0131(18)
C8 0.084(2) 0.0541(19) 0.067(2) 0.0031(19) -0.011(2) 0.0070(17)
C3 0.066(2) 0.096(3) 0.069(2) 0.004(2) 0.012(2) -0.022(2)
C4 0.077(3) 0.093(3) 0.055(2) -0.014(2) 0.0147(19) 0.003(2)
C22 0.072(2) 0.072(2) 0.057(2) -0.0157(19) -0.0134(18) -0.0079(17)
C16 0.096(3) 0.100(3) 0.058(2) -0.021(3) -0.012(2) -0.022(2)
C15 0.073(2) 0.086(2) 0.056(2) -0.009(2) -0.0142(17) -0.0092(18)
C9 0.099(3) 0.061(2) 0.074(2) -0.008(2) -0.003(2) 0.025(2)
C17 0.104(3) 0.073(2) 0.067(2) -0.026(2) 0.007(2) -0.027(2)
C10 0.101(3) 0.085(3) 0.069(2) -0.010(2) 0.010(2) 0.026(2)

loop_
_atom_type_symbol
_atom_type_description
_atom_type_scat_dispersion_real
_atom_type_scat_dispersion_imag
_atom_type_scat_source
C C 0.0033 0.0000 'International Tables Vol C Tables 4.2.6.8 and 6.1.1.4'
H H 0.0000 0.0000 'International Tables Vol C Tables 4.2.6.8 and 6.1.1.4'
N N 0.0061 0.0000 'International Tables Vol C Tables 4.2.6.8 and 6.1.1.4'

loop_
_geom_angle_atom_site_label_1
_geom_angle_atom_site_label_2
_geom_angle_atom_site_label_3
_geom_angle
N1 C19 C20 125.8(3)
N1 C19 C18 126.3(2)
C20 C19 C18 107.9(2)
C12 C13 C14 115.4(2)
C12 C13 C20 114.9(2)
C14 C13 C20 100.5(2)
C12 C13 C6 101.2(2)
C14 C13 C6 111.4(2)
C20 C13 C6 114.0(2)
N2 C18 C14 124.8(3)
N2 C18 C19 126.5(3)
C14 C18 C19 108.7(2)
C19 N1 C23 114.1(2)
C15 C14 C18 119.4(3)
C15 C14 C13 129.5(3)
C18 C14 C13 111.1(2)
C21 C20 C19 117.9(3)
C21 C20 C13 130.6(2)
C19 C20 C13 111.5(2)
C2 C1 C6 119.8(3)
C2 C1 C7 132.1(3)
C6 C1 C7 108.1(2)
C18 N2 C17 114.1(3)
C12 C7 C8 120.5(3)
C12 C7 C1 109.0(2)
C8 C7 C1 130.5(3)
C22 C21 C20 117.7(3)
C22 C21 H21 121.1
C20 C21 H21 121.1
N1 C23 C22 125.1(3)
N1 C23 H23 117.4
C22 C23 H23 117.4
C11 C12 C7 121.2(3)
C11 C12 C13 128.0(3)
C7 C12 C13 110.9(2)
C5 C6 C1 120.8(3)
C5 C6 C13 128.5(3)
C1 C6 C13 110.7(2)
C4 C5 C6 118.5(3)
C4 C5 H5 120.7
C6 C5 H5 120.7
C12 C11 C10 117.9(3)
C12 C11 H11 121.1
C10 C11 H11 121.1
C1 C2 C3 120.0(3)
C1 C2 H2 120.0
C3 C2 H2 120.0
C9 C8 C7 117.9(3)
C9 C8 H8 121.0
C7 C8 H8 121.0
C2 C3 C4 119.5(3)
C2 C3 H3 120.2
C4 C3 H3 120.2
C5 C4 C3 121.2(3)
C5 C4 H4 119.4
C3 C4 H4 119.4
C21 C22 C23 119.3(3)
C21 C22 H22 120.4
C23 C22 H22 120.4
C17 C16 C15 119.7(3)
C17 C16 H16 120.1
C15 C16 H16 120.1
C16 C15 C14 116.6(4)
C16 C15 H15 121.7
C14 C15 H15 121.7
C10 C9 C8 121.6(3)
C10 C9 H9 119.2
C8 C9 H9 119.2
N2 C17 C16 125.3(3)
N2 C17 H17 117.4
C16 C17 H17 117.4
C9 C10 C11 120.9(3)
C9 C10 H10 119.5
C11 C10 H10 119.5

loop_
_geom_bond_atom_site_label_1
_geom_bond_atom_site_label_2
_geom_bond_distance
C19 N1 1.327(3)
C19 C20 1.393(3)
C19 C18 1.470(4)
C13 C12 1.522(4)
C13 C14 1.523(4)
C13 C20 1.527(4)
C13 C6 1.529(4)
C18 N2 1.340(3)
C18 C14 1.391(4)
N1 C23 1.335(3)
C14 C15 1.388(4)
C20 C21 1.381(3)
C1 C2 1.367(4)
C1 C6 1.395(4)
C1 C7 1.473(4)
N2 C17 1.350(4)
C7 C12 1.385(4)
C7 C8 1.391(4)
C21 C22 1.372(4)
C21 H21 0.9300
C23 C22 1.378(4)
C23 H23 0.9300
C12 C11 1.375(4)
C6 C5 1.378(3)
C5 C4 1.376(4)
C5 H5 0.9300
C11 C10 1.392(5)
C11 H11 0.9300
C2 C3 1.383(4)
C2 H2 0.9300
C8 C9 1.375(4)
C8 H8 0.9300
C3 C4 1.384(4)
C3 H3 0.9300
C4 H4 0.9300
C22 H22 0.9300
C16 C17 1.370(5)
C16 C15 1.385(5)
C16 H16 0.9300
C15 H15 0.9300
C9 C10 1.368(4)
C9 H9 0.9300
C17 H17 0.9300
C10 H10 0.9300

loop_
_geom_hbond_atom_site_label_D
_geom_hbond_atom_site_label_H
_geom_hbond_atom_site_label_A
_geom_hbond_site_symmetry_A
_geom_hbond_distance_DH
_geom_hbond_distance_HA
_geom_hbond_distance_DA
_geom_hbond_angle_DHA
C21 H21 N1 3_545 0.93 2.58 3.383(4) 145.1
C22 H22 N2 3_545 0.93 2.53 3.436(4) 164.1

loop_
_geom_torsion_atom_site_label_1
_geom_torsion_atom_site_label_2
_geom_torsion_atom_site_label_3
_geom_torsion_atom_site_label_4
_geom_torsion
N2 C18 C19 N1 -2.9(5)

loop_
_cod_related_entry_id
_cod_related_entry_database
_cod_related_entry_code
1 ChemSpider 13946903
